data_3000600
loop_
_publ_author_name
'Fuyuki Ito'

_journal_name_full 'To be published in Chemical Communication'
_chemical_formula_sum 'C18 H17 B F2 O4'
_space_group_name_Hall '-P 1'
_space_group_name_H-M_alt 'P -1'
_cell_angle_alpha 95.606(4)
_cell_angle_beta 90.859(4)
_cell_angle_gamma 92.126(4)
_cell_length_a 8.9188(4)
_cell_length_b 10.5744(6)
_cell_length_c 17.1101(9)
_cell_measurement_temperature 100(2)
_cell_volume 1604.57(14)
_diffrn_ambient_temperature 100(2)
_diffrn_radiation_probe x-ray
_diffrn_radiation_type synchrotron
_diffrn_radiation_wavelength 0.812
_refine_ls_goodness_of_fit_ref 0.950
_refine_ls_R_factor_all 0.0826
_refine_ls_R_factor_gt 0.0694
_refine_ls_wR_factor_gt 0.1956
_refine_ls_wR_factor_ref 0.2120
_cod_database_code 3000600
_cod_hold_until_date 2025-11-19
_cod_depositor_requested_release_date 2025-11-19

loop_
_atom_site_label
_atom_site_fract_x
_atom_site_fract_y
_atom_site_fract_z
? ? ? ?
